data_4344068
loop_
_publ_author_name
'Calta, Nicholas P.'
'Han, Fei'
'Kanatzidis, Mercouri G.'

_publ_section_title
;
 Synthesis, Structure, and Rigid Unit Mode-like Anisotropic Thermal
 Expansion of BaIr2In9.
;
_journal_issue 17
_journal_name_full 'Inorganic chemistry'
_journal_page_first 8794
_journal_page_last 8799
_journal_paper_doi 10.1021/acs.inorgchem.5b01421
_journal_volume 54
_journal_year 2015
_chemical_formula_sum 'Ba In9 Ir2'
_chemical_formula_weight 1555.12
_chemical_name_systematic
; 
 ? 
;
_space_group_IT_number 191
_symmetry_cell_setting hexagonal
_symmetry_space_group_name_Hall '-P 6 2'
_symmetry_space_group_name_H-M 'P 6/m m m'
_atom_sites_solution_hydrogens none
_atom_sites_solution_primary direct
_atom_sites_solution_secondary difmap
_audit_creation_method SHELXL-97
_cell_angle_alpha 90.00
_cell_angle_beta 90.00
_cell_angle_gamma 120.00
_cell_formula_units_Z 1
_cell_length_a 8.8548(6)
_cell_length_b 8.8548(6)
_cell_length_c 4.2696(6)
_cell_measurement_reflns_used 8636
_cell_measurement_temperature 293(2)
_cell_measurement_theta_max 35.11
_cell_measurement_theta_min 4.60
_cell_volume 289.92(5)
_computing_cell_refinement 'STOE X-AREA'
_computing_data_collection 'STOE X-AREA'
_computing_data_reduction 'STOE X-RED'
_computing_structure_refinement 'SHELXL-97 (Sheldrick, 2008)'
_computing_structure_solution 'SHELXS-97 (Sheldrick, 2008)'
_diffrn_ambient_temperature 293(2)
_diffrn_detector 'image plate (34 cm diameter)'
_diffrn_detector_area_resol_mean 6.67
_diffrn_detector_type STOE
_diffrn_measured_fraction_theta_full 0.997
_diffrn_measured_fraction_theta_max 0.997
_diffrn_measurement_device '2-circle goniometer'
_diffrn_measurement_device_type 'STOE IPDS 2T'
_diffrn_radiation_monochromator graphite
_diffrn_radiation_source 'fine-focus sealed tube'
_diffrn_radiation_type MoK\a
_diffrn_radiation_wavelength 0.71073
_diffrn_reflns_av_R_equivalents 0.0553
_diffrn_reflns_av_sigmaI/netI 0.0234
_diffrn_reflns_limit_h_max 12
_diffrn_reflns_limit_h_min -13
_diffrn_reflns_limit_k_max 13
_diffrn_reflns_limit_k_min -14
_diffrn_reflns_limit_l_max 6
_diffrn_reflns_limit_l_min -6
_diffrn_reflns_number 4322
_diffrn_reflns_theta_full 34.86
_diffrn_reflns_theta_max 34.86
_diffrn_reflns_theta_min 4.60
_exptl_absorpt_coefficient_mu 43.640
_exptl_absorpt_correction_T_max 0.1449
_exptl_absorpt_correction_T_min 0.0678
_exptl_absorpt_correction_type integration
_exptl_absorpt_process_details X-Red32
_exptl_crystal_colour 'metallic silver'
_exptl_crystal_density_diffrn 8.907
_exptl_crystal_density_meas ?
_exptl_crystal_density_method 'not measured'
_exptl_crystal_description 'hexagonal rod'
_exptl_crystal_F_000 651
_exptl_crystal_size_max 0.08
_exptl_crystal_size_mid 0.03
_exptl_crystal_size_min 0.02
_refine_diff_density_max 3.068
_refine_diff_density_min -1.146
_refine_diff_density_rms 0.511
_refine_ls_extinction_coef 0.036(2)
_refine_ls_extinction_expression Fc^*^=kFc[1+0.001xFc^2^\l^3^/sin(2\q)]^-1/4^
_refine_ls_extinction_method SHELXL
_refine_ls_goodness_of_fit_ref 1.473
_refine_ls_hydrogen_treatment none
_refine_ls_matrix_type full
_refine_ls_number_parameters 14
_refine_ls_number_reflns 292
_refine_ls_number_restraints 0
_refine_ls_restrained_S_all 1.473
_refine_ls_R_factor_all 0.0236
_refine_ls_R_factor_gt 0.0236
_refine_ls_shift/su_max 0.000
_refine_ls_shift/su_mean 0.000
_refine_ls_structure_factor_coef Fsqd
_refine_ls_weighting_details 'calc w=1/[\s^2^(Fo^2^)+(0.0163P)^2^+3.7053P] where P=(Fo^2^+2Fc^2^)/3'
_refine_ls_weighting_scheme calc
_refine_ls_wR_factor_gt 0.0569
_refine_ls_wR_factor_ref 0.0569
_reflns_number_gt 292
_reflns_number_total 292
_reflns_threshold_expression >2sigma(I)
_cod_data_source_file ic5b01421_si_002.cif
_cod_data_source_block BaIr2In9
_cod_depositor_comments
;
The following automatic conversions were performed:

'_symmetry_cell_setting' value 'Hexagonal' changed to 'hexagonal'
according to
/usr/data/users/saulius/crontab/automatic-downloads/rss-feeds/ACS/lib/dictionaries/cif_core.dic
dictionary named 'cif_core.dic' version 2.4.2 from 2011-04-26.

'_exptl_crystal_density_meas' value 'not measured' was changed to '?'
- the value is perceived as not measured.

Automatic conversion script
Id: cif_fix_values 3271 2015-04-21 07:52:19Z andrius 

 Adding full bibliography for 4344068.cif.
;
_cod_original_sg_symbol_H-M P6/mmm
_cod_database_code 4344068

loop_
_symmetry_equiv_pos_as_xyz
'x, y, z'
'-y, x-y, z'
'-x+y, -x, z'
'-x, -y, z'
'y, -x+y, z'
'x-y, x, z'
'y, x, -z'
'x-y, -y, -z'
'-x, -x+y, -z'
'-y, -x, -z'
'-x+y, y, -z'
'x, x-y, -z'
'-x, -y, -z'
'y, -x+y, -z'
'x-y, x, -z'
'x, y, -z'
'-y, x-y, -z'
'-x+y, -x, -z'
'-y, -x, z'
'-x+y, y, z'
'x, x-y, z'
'y, x, z'
'x-y, -y, z'
'-x, -x+y, z'

loop_
_atom_site_label
_atom_site_type_symbol
_atom_site_fract_x
_atom_site_fract_y
_atom_site_fract_z
_atom_site_U_iso_or_equiv
_atom_site_adp_type
_atom_site_occupancy
_atom_site_symmetry_multiplicity
_atom_site_calc_flag
_atom_site_refinement_flags
Ir1 Ir 0.6667 0.3333 0.0000 0.00441(18) Uani 1 12 d S
Ba2 Ba 1.0000 1.0000 0.0000 0.0232(4) Uani 1 24 d S
In3 In 0.41409(9) 0.20705(4) -0.5000 0.00893(19) Uani 1 4 d S
In4 In 1.0000 0.5000 0.0000 0.0145(2) Uani 1 8 d S

loop_
_atom_site_aniso_label
_atom_site_aniso_U_11
_atom_site_aniso_U_22
_atom_site_aniso_U_33
_atom_site_aniso_U_23
_atom_site_aniso_U_13
_atom_site_aniso_U_12
Ir1 0.0036(2) 0.0036(2) 0.0061(3) 0.000 0.000 0.00179(10)
Ba2 0.0286(6) 0.0286(6) 0.0123(7) 0.000 0.000 0.0143(3)
In3 0.0086(3) 0.0093(2) 0.0088(3) 0.000 0.000 0.00428(15)
In4 0.0033(4) 0.0215(4) 0.0127(4) 0.000 0.000 0.00166(19)

loop_
_atom_type_symbol
_atom_type_description
_atom_type_scat_dispersion_real
_atom_type_scat_dispersion_imag
_atom_type_scat_source
In In -0.7276 1.3100 'International Tables Vol C Tables 4.2.6.8 and 6.1.1.4'
Ba Ba -0.3244 2.2819 'International Tables Vol C Tables 4.2.6.8 and 6.1.1.4'
Ir Ir -1.4442 7.9887 'International Tables Vol C Tables 4.2.6.8 and 6.1.1.4'

loop_
_geom_angle_atom_site_label_1
_geom_angle_atom_site_label_2
_geom_angle_atom_site_label_3
_geom_angle
_geom_angle_site_symmetry_1
_geom_angle_site_symmetry_3
In4 Ir1 In4 120.0 3_665 .
In4 Ir1 In4 120.0 3_665 2_655
In4 Ir1 In4 120.0 . 2_655
In4 Ir1 In3 70.368(4) 3_665 2_656
In4 Ir1 In3 70.369(4) . 2_656
In4 Ir1 In3 132.217(11) 2_655 2_656
In4 Ir1 In3 70.368(4) 3_665 2_655
In4 Ir1 In3 70.369(4) . 2_655
In4 Ir1 In3 132.217(11) 2_655 2_655
In3 Ir1 In3 95.57(2) 2_656 2_655
In4 Ir1 In3 70.369(4) 3_665 .
In4 Ir1 In3 132.217(11) . .
In4 Ir1 In3 70.369(4) 2_655 .
In3 Ir1 In3 140.737(8) 2_656 .
In3 Ir1 In3 71.171(17) 2_655 .
In4 Ir1 In3 132.217(11) 3_665 3_666
In4 Ir1 In3 70.368(4) . 3_666
In4 Ir1 In3 70.369(4) 2_655 3_666
In3 Ir1 In3 71.171(17) 2_656 3_666
In3 Ir1 In3 140.737(9) 2_655 3_666
In3 Ir1 In3 140.737(8) . 3_666
In4 Ir1 In3 132.217(11) 3_665 3_665
In4 Ir1 In3 70.368(4) . 3_665
In4 Ir1 In3 70.369(4) 2_655 3_665
In3 Ir1 In3 140.737(8) 2_656 3_665
In3 Ir1 In3 71.171(17) 2_655 3_665
In3 Ir1 In3 71.171(17) . 3_665
In3 Ir1 In3 95.57(2) 3_666 3_665
In4 Ir1 In3 70.369(4) 3_665 1_556
In4 Ir1 In3 132.217(11) . 1_556
In4 Ir1 In3 70.368(4) 2_655 1_556
In3 Ir1 In3 71.171(17) 2_656 1_556
In3 Ir1 In3 140.737(8) 2_655 1_556
In3 Ir1 In3 95.57(2) . 1_556
In3 Ir1 In3 71.171(17) 3_666 1_556
In3 Ir1 In3 140.737(8) 3_665 1_556
In3 Ba2 In3 180.0 15_665 3_665
In3 Ba2 In3 130.968(4) 15_665 13_664
In3 Ba2 In3 49.032(4) 3_665 13_664
In3 Ba2 In3 49.032(4) 15_665 1_666
In3 Ba2 In3 130.968(4) 3_665 1_666
In3 Ba2 In3 180.000(11) 13_664 1_666
In3 Ba2 In3 91.896(10) 15_665 14_665
In3 Ba2 In3 88.104(10) 3_665 14_665
In3 Ba2 In3 130.968(4) 13_664 14_665
In3 Ba2 In3 49.032(4) 1_666 14_665
In3 Ba2 In3 130.968(4) 15_665 14_664
In3 Ba2 In3 49.032(4) 3_665 14_664
In3 Ba2 In3 91.896(10) 13_664 14_664
In3 Ba2 In3 88.104(10) 1_666 14_664
In3 Ba2 In3 67.824(14) 14_665 14_664
In3 Ba2 In3 49.032(4) 15_665 2_666
In3 Ba2 In3 130.968(4) 3_665 2_666
In3 Ba2 In3 88.104(10) 13_664 2_666
In3 Ba2 In3 91.896(9) 1_666 2_666
In3 Ba2 In3 112.176(14) 14_665 2_666
In3 Ba2 In3 180.0 14_664 2_666
In3 Ba2 In3 88.104(10) 15_665 2_665
In3 Ba2 In3 91.896(10) 3_665 2_665
In3 Ba2 In3 49.032(4) 13_664 2_665
In3 Ba2 In3 130.968(4) 1_666 2_665
In3 Ba2 In3 180.0 14_665 2_665
In3 Ba2 In3 112.176(14) 14_664 2_665
In3 Ba2 In3 67.824(14) 2_666 2_665
In3 Ba2 In3 67.824(14) 15_665 15_664
In3 Ba2 In3 112.176(14) 3_665 15_664
In3 Ba2 In3 91.896(10) 13_664 15_664
In3 Ba2 In3 88.104(10) 1_666 15_664
In3 Ba2 In3 130.968(4) 14_665 15_664
In3 Ba2 In3 91.896(10) 14_664 15_664
In3 Ba2 In3 88.104(10) 2_666 15_664
In3 Ba2 In3 49.032(4) 2_665 15_664
In3 Ba2 In3 91.896(10) 15_665 13_665
In3 Ba2 In3 88.104(10) 3_665 13_665
In3 Ba2 In3 67.824(14) 13_664 13_665
In3 Ba2 In3 112.176(14) 1_666 13_665
In3 Ba2 In3 91.896(9) 14_665 13_665
In3 Ba2 In3 130.968(4) 14_664 13_665
In3 Ba2 In3 49.032(4) 2_666 13_665
In3 Ba2 In3 88.104(10) 2_665 13_665
In3 Ba2 In3 130.968(4) 15_664 13_665
In3 Ba2 In3 88.104(10) 15_665 1_665
In3 Ba2 In3 91.896(9) 3_665 1_665
In3 Ba2 In3 112.176(14) 13_664 1_665
In3 Ba2 In3 67.824(14) 1_666 1_665
In3 Ba2 In3 88.104(9) 14_665 1_665
In3 Ba2 In3 49.032(4) 14_664 1_665
In3 Ba2 In3 130.968(4) 2_666 1_665
In3 Ba2 In3 91.896(10) 2_665 1_665
In3 Ba2 In3 49.032(4) 15_664 1_665
In3 Ba2 In3 180.0 13_665 1_665
In3 Ba2 In3 112.176(14) 15_665 3_666
In3 Ba2 In3 67.824(14) 3_665 3_666
In3 Ba2 In3 88.104(9) 13_664 3_666
In3 Ba2 In3 91.896(10) 1_666 3_666
In3 Ba2 In3 49.032(4) 14_665 3_666
In3 Ba2 In3 88.104(10) 14_664 3_666
In3 Ba2 In3 91.896(10) 2_666 3_666
In3 Ba2 In3 130.968(4) 2_665 3_666
In3 Ba2 In3 180.0 15_664 3_666
In3 Ba2 In3 49.032(4) 13_665 3_666
In3 Ba2 In3 130.968(4) 1_665 3_666
Ir1 In3 Ir1 95.57(2) 1_554 .
Ir1 In3 In4 49.952(6) 1_554 3_664
Ir1 In3 In4 111.220(17) . 3_664
Ir1 In3 In4 111.221(17) 1_554 3_665
Ir1 In3 In4 49.951(6) . 3_665
In4 In3 In4 85.494(10) 3_664 3_665
Ir1 In3 In4 111.220(17) 1_554 2_655
Ir1 In3 In4 49.951(6) . 2_655
In4 In3 In4 155.82(2) 3_664 2_655
In4 In3 In4 89.474(10) 3_665 2_655
Ir1 In3 In4 49.950(6) 1_554 2_654
Ir1 In3 In4 111.220(17) . 2_654
In4 In3 In4 89.474(10) 3_664 2_654
In4 In3 In4 155.82(2) 3_665 2_654
In4 In3 In4 85.494(10) 2_655 2_654
Ir1 In3 In3 109.632(4) 1_554 14_554
Ir1 In3 In3 109.631(4) . 14_554
In4 In3 In3 59.680(9) 3_664 14_554
In4 In3 In3 59.680(9) 3_665 14_554
In4 In3 In3 135.584(7) 2_655 14_554
In4 In3 In3 135.584(7) 2_654 14_554
Ir1 In3 In3 109.631(4) 1_554 15_554
Ir1 In3 In3 109.631(4) . 15_554
In4 In3 In3 135.584(7) 3_664 15_554
In4 In3 In3 135.584(7) 3_665 15_554
In4 In3 In3 59.680(9) 2_655 15_554
In4 In3 In3 59.680(9) 2_654 15_554
In3 In3 In3 120.0 14_554 15_554
Ir1 In3 In3 54.415(8) 1_554 2_655
Ir1 In3 In3 54.415(8) . 2_655
In4 In3 In3 57.770(11) 3_664 2_655
In4 In3 In3 57.770(11) 3_665 2_655
In4 In3 In3 99.819(11) 2_655 2_655
In4 In3 In3 99.819(11) 2_654 2_655
In3 In3 In3 90.0 14_554 2_655
In3 In3 In3 150.0 15_554 2_655
Ir1 In3 In3 54.414(8) 1_554 3_665
Ir1 In3 In3 54.415(8) . 3_665
In4 In3 In3 99.819(11) 3_664 3_665
In4 In3 In3 99.818(11) 3_665 3_665
In4 In3 In3 57.770(11) 2_655 3_665
In4 In3 In3 57.770(11) 2_654 3_665
In3 In3 In3 150.0 14_554 3_665
In3 In3 In3 90.0 15_554 3_665
In3 In3 In3 60.0 2_655 3_665
Ir1 In3 Ba2 98.304(10) 1_554 1_444
Ir1 In3 Ba2 166.129(15) . 1_444
In4 In3 Ba2 78.178(9) 3_664 1_444
In4 In3 Ba2 123.540(14) 3_665 1_444
In4 In3 Ba2 123.540(14) 2_655 1_444
In4 In3 Ba2 78.178(9) 2_654 1_444
In3 In3 Ba2 65.484(2) 14_554 1_444
In3 In3 Ba2 65.484(2) 15_554 1_444
In3 In3 Ba2 135.948(5) 2_655 1_444
In3 In3 Ba2 135.948(5) 3_665 1_444
Ir1 In3 Ba2 166.129(15) 1_554 1_445
Ir1 In3 Ba2 98.305(10) . 1_445
In4 In3 Ba2 123.540(14) 3_664 1_445
In4 In3 Ba2 78.178(9) 3_665 1_445
In4 In3 Ba2 78.178(9) 2_655 1_445
In4 In3 Ba2 123.540(14) 2_654 1_445
In3 In3 Ba2 65.484(2) 14_554 1_445
In3 In3 Ba2 65.484(2) 15_554 1_445
In3 In3 Ba2 135.948(5) 2_655 1_445
In3 In3 Ba2 135.948(5) 3_665 1_445
Ba2 In3 Ba2 67.824(14) 1_444 1_445
Ir1 In4 Ir1 180.0 . 13_765
Ir1 In4 In3 120.320(9) . 14_665
Ir1 In4 In3 59.681(9) 13_765 14_665
Ir1 In4 In3 59.680(9) . 2_655
Ir1 In4 In3 120.319(9) 13_765 2_655
In3 In4 In3 180.0 14_665 2_655
Ir1 In4 In3 120.320(9) . 15_655
Ir1 In4 In3 59.680(9) 13_765 15_655
In3 In4 In3 64.46(2) 14_665 15_655
In3 In4 In3 115.54(2) 2_655 15_655
Ir1 In4 In3 59.680(9) . 3_665
Ir1 In4 In3 120.320(9) 13_765 3_665
In3 In4 In3 115.54(2) 14_665 3_665
In3 In4 In3 64.46(2) 2_655 3_665
In3 In4 In3 180.0 15_655 3_665
Ir1 In4 In3 120.320(9) . 15_654
Ir1 In4 In3 59.680(9) 13_765 15_654
In3 In4 In3 119.361(18) 14_665 15_654
In3 In4 In3 60.639(18) 2_655 15_654
In3 In4 In3 85.494(10) 15_655 15_654
In3 In4 In3 94.506(10) 3_665 15_654
Ir1 In4 In3 59.680(9) . 3_666
Ir1 In4 In3 120.320(9) 13_765 3_666
In3 In4 In3 60.639(18) 14_665 3_666
In3 In4 In3 119.361(18) 2_655 3_666
In3 In4 In3 94.506(10) 15_655 3_666
In3 In4 In3 85.494(10) 3_665 3_666
In3 In4 In3 180.0 15_654 3_666
Ir1 In4 In3 120.320(9) . 14_664
Ir1 In4 In3 59.681(9) 13_765 14_664
In3 In4 In3 85.494(10) 14_665 14_664
In3 In4 In3 94.506(10) 2_655 14_664
In3 In4 In3 119.361(18) 15_655 14_664
In3 In4 In3 60.639(18) 3_665 14_664
In3 In4 In3 64.46(2) 15_654 14_664
In3 In4 In3 115.54(2) 3_666 14_664
Ir1 In4 In3 59.680(9) . 2_656
Ir1 In4 In3 120.319(9) 13_765 2_656
In3 In4 In3 94.506(10) 14_665 2_656
In3 In4 In3 85.494(10) 2_655 2_656
In3 In4 In3 60.639(18) 15_655 2_656
In3 In4 In3 119.361(18) 3_665 2_656
In3 In4 In3 115.54(2) 15_654 2_656
In3 In4 In3 64.46(2) 3_666 2_656
In3 In4 In3 180.0 14_664 2_656

loop_
_geom_bond_atom_site_label_1
_geom_bond_atom_site_label_2
_geom_bond_distance
_geom_bond_site_symmetry_2
Ir1 In4 2.55616(18) 3_665
Ir1 In4 2.55616(17) .
Ir1 In4 2.55616(17) 2_655
Ir1 In3 2.8825(5) 2_656
Ir1 In3 2.8825(5) 2_655
Ir1 In3 2.8825(5) .
Ir1 In3 2.8825(5) 3_666
Ir1 In3 2.8825(5) 3_665
Ir1 In3 2.8825(5) 1_556
Ba2 In3 3.8263(6) 15_665
Ba2 In3 3.8263(6) 3_665
Ba2 In3 3.8263(6) 13_664
Ba2 In3 3.8263(6) 1_666
Ba2 In3 3.8263(6) 14_665
Ba2 In3 3.8263(6) 14_664
Ba2 In3 3.8263(6) 2_666
Ba2 In3 3.8263(6) 2_665
Ba2 In3 3.8263(6) 15_664
Ba2 In3 3.8263(6) 13_665
Ba2 In3 3.8263(6) 1_665
Ba2 In3 3.8263(6) 3_666
In3 Ir1 2.8825(5) 1_554
In3 In4 3.1451(3) 3_664
In3 In4 3.1451(3) 3_665
In3 In4 3.1451(3) 2_655
In3 In4 3.1451(3) 2_654
In3 In3 3.1755(7) 14_554
In3 In3 3.1755(7) 15_554
In3 In3 3.3547(12) 2_655
In3 In3 3.3547(12) 3_665
In3 Ba2 3.8263(6) 1_444
In3 Ba2 3.8263(6) 1_445
In4 Ir1 2.55618(16) 13_765
In4 In3 3.1451(3) 14_665
In4 In3 3.1451(3) 2_655
In4 In3 3.1451(3) 15_655
In4 In3 3.1451(3) 3_665
In4 In3 3.1451(3) 15_654
In4 In3 3.1451(3) 3_666
In4 In3 3.1451(3) 14_664
In4 In3 3.1451(3) 2_656
